data_8104090
loop_
_publ_author_name
'Derkach, V.O.'
'Kotur, B.Y.'
'Yvon, K.'
'Cerny, R.'
'Pacheco, J.V.'

_publ_section_title
;
 Refinement of the crystal structure of pentascandium tristannide, Sc5Sn3
;
_journal_name_full
;
Zeitschrift fuer Kristallographie - New Crystal Structures
;
_journal_page_first 290
_journal_page_last 290
_journal_volume 212
_journal_year 1997
_chemical_formula_sum 'Sc5 Sn3'
_space_group_IT_number 193
_symmetry_space_group_name_Hall '-P 6c 2'
_symmetry_space_group_name_H-M 'P 63/m c m'
_cell_angle_alpha 90
_cell_angle_beta 90
_cell_angle_gamma 120
_cell_formula_units_Z 2
_cell_length_a 8.3498
_cell_length_b 8.3498
_cell_length_c 6.0551
_cell_volume 365.598
_citation_journal_id_ASTM ZKNSFT
_cod_data_source_file Derkach_ZKNSFT_1997_1956.cif
_cod_data_source_block Sc5Sn3
_cod_original_cell_volume 365.5982
_cod_database_code 8104090

loop_
_symmetry_equiv_pos_as_xyz
x,y,z
x-y,x,z+1/2
-y,x-y,z
-x,-y,z+1/2
-x+y,-x,z
y,-x+y,z+1/2
-y,-x,-z
x-y,-y,-z+1/2
x,x-y,-z
y,x,-z+1/2
-x+y,y,-z
-x,-x+y,-z+1/2
-x,-y,-z
-x+y,-x,-z-1/2
y,-x+y,-z
x,y,-z-1/2
x-y,x,-z
-y,x-y,-z-1/2
y,x,z
-x+y,y,z-1/2
-x,-x+y,z
-y,-x,z-1/2
x-y,-y,z
x,x-y,z-1/2

loop_
_atom_site_label
_atom_site_type_symbol
_atom_site_fract_x
_atom_site_fract_y
_atom_site_fract_z
_atom_site_occupancy
_atom_site_U_iso_or_equiv
Sc1 Sc 0.2376 0 0.25 1 0.0
Sc2 Sc 0.33333 0.66667 0 1 0.0
Sn1 Sn 0.60493 0 0.25 1 0.0
